data_7049596
loop_
_publ_author_name
'Gonz\'alez-Gallardo, Sandra'
'Jancik, Vojtech'
'D\'iaz-G\'omez, Dalia G'
'Cort\'es-Guzm\'an, Fernando'
'Hern\'andez-Balderas, Uvaldo'
'Moya-Cabrera, M\'onica'

_publ_section_title
;
 Reactivity patterns for the activation of CO<sub>2</sub> and
 CS<sub>2</sub> with alumoxane and aluminum hydrides.
;
_journal_issue 17
_journal_name_full 'Dalton transactions (Cambridge, England : 2003)'
_journal_page_first 5595
_journal_page_last 5603
_journal_paper_doi 10.1039/c9dt00515c
_journal_volume 48
_journal_year 2019
_chemical_formula_moiety 'C46 H58 Al2 N4 O S'
_chemical_formula_sum 'C46 H58 Al2 N4 O S'
_chemical_formula_weight 768.98
_chemical_properties_physical ', Moisture-sensitive'
_space_group_crystal_system triclinic
_space_group_IT_number 2
_space_group_name_Hall '-P 1'
_space_group_name_H-M_alt 'P -1'
_symmetry_space_group_name_Hall '-P 1'
_symmetry_space_group_name_H-M 'P -1'
_atom_sites_solution_hydrogens mixed
_atom_sites_solution_primary direct
_atom_sites_solution_secondary difmap
_audit_creation_method SHELXL-2014/7
_audit_update_record
;
2017-03-07 deposited with the CCDC.    2019-03-22 downloaded from the CCDC.
;
_cell_angle_alpha 71.329(2)
_cell_angle_beta 80.812(2)
_cell_angle_gamma 77.725(2)
_cell_formula_units_Z 1
_cell_length_a 8.570(1)
_cell_length_b 9.899(2)
_cell_length_c 13.425(2)
_cell_measurement_reflns_used 3319
_cell_measurement_temperature 173(2)
_cell_measurement_theta_max 25.37
_cell_measurement_theta_min 2.21
_cell_volume 1049.1(3)
_computing_cell_refinement 'Bruker SAINT'
_computing_data_collection 'Bruker SMART'
_computing_data_reduction 'Bruker SAINT'
_computing_molecular_graphics 'Bruker SHELXTL'
_computing_publication_material 'Bruker SHELXTL'
_computing_structure_refinement 'SHELXL-2014/7 (Sheldrick, 2014)'
_computing_structure_solution 'SHELXS-97 (Sheldrick 2008)'
_diffrn_ambient_temperature 173(2)
_diffrn_detector_area_resol_mean 0.661
_diffrn_measured_fraction_theta_full 0.998
_diffrn_measured_fraction_theta_max 0.998
_diffrn_measurement_device_type 'Bruker Smart Apex CCD diffractometer'
_diffrn_measurement_method 'omega scan'
_diffrn_radiation_monochromator graphite
_diffrn_radiation_source 'fine-focus sealed tube'
_diffrn_radiation_type MoK\a
_diffrn_radiation_wavelength 0.71073
_diffrn_reflns_av_R_equivalents 0.0287
_diffrn_reflns_av_unetI/netI 0.0323
_diffrn_reflns_Laue_measured_fraction_full 0.998
_diffrn_reflns_Laue_measured_fraction_max 0.998
_diffrn_reflns_limit_h_max 10
_diffrn_reflns_limit_h_min -10
_diffrn_reflns_limit_k_max 11
_diffrn_reflns_limit_k_min -11
_diffrn_reflns_limit_l_max 16
_diffrn_reflns_limit_l_min -16
_diffrn_reflns_number 10587
_diffrn_reflns_point_group_measured_fraction_full 0.998
_diffrn_reflns_point_group_measured_fraction_max 0.998
_diffrn_reflns_theta_full 25.242
_diffrn_reflns_theta_max 25.250
_diffrn_reflns_theta_min 1.609
_exptl_absorpt_coefficient_mu 0.159
_exptl_absorpt_correction_T_max 0.7452
_exptl_absorpt_correction_T_min 0.6919
_exptl_absorpt_correction_type multi-scan
_exptl_absorpt_process_details 'SADABS 2014/5, Sheldrick 2014'
_exptl_crystal_colour colourless
_exptl_crystal_density_diffrn 1.217
_exptl_crystal_description prism
_exptl_crystal_F_000 412
_exptl_crystal_size_max 0.334
_exptl_crystal_size_mid 0.226
_exptl_crystal_size_min 0.194
_refine_diff_density_max 0.273
_refine_diff_density_min -0.185
_refine_diff_density_rms 0.046
_refine_ls_extinction_method none
_refine_ls_goodness_of_fit_ref 1.134
_refine_ls_hydrogen_treatment mixed
_refine_ls_matrix_type full
_refine_ls_number_parameters 258
_refine_ls_number_reflns 3787
_refine_ls_number_restraints 0
_refine_ls_restrained_S_all 1.134
_refine_ls_R_factor_all 0.0568
_refine_ls_R_factor_gt 0.0516
_refine_ls_shift/su_max 0.000
_refine_ls_shift/su_mean 0.000
_refine_ls_structure_factor_coef Fsqd
_refine_ls_weighting_details 'w=1/[\s^2^(Fo^2^)+(0.0383P)^2^+0.7843P] where P=(Fo^2^+2Fc^2^)/3'
_refine_ls_weighting_scheme calc
_refine_ls_wR_factor_gt 0.1179
_refine_ls_wR_factor_ref 0.1208
_reflns_Friedel_coverage 0.000
_reflns_number_gt 3415
_reflns_number_total 3787
_reflns_threshold_expression 'I > 2\s(I)'
_cod_data_source_file c9dt00515c2.cif
_cod_data_source_block 6
_cod_depositor_comments 'Adding full bibliography for 7049595--7049598.cif.'
_cod_database_code 7049596
_shelx_shelxl_version_number 2014/7
_shelx_space_group_comment
;
The symmetry employed for this shelxl refinement is uniquely defined
by the following loop, which should always be used as a source of
symmetry information in preference to the above space-group names.
They are only intended as comments.
;
_shelx_estimated_absorpt_t_min 0.949
_shelx_estimated_absorpt_t_max 0.970

loop_
_space_group_symop_operation_xyz
'x, y, z'
'-x, -y, -z'

loop_
_atom_site_label
_atom_site_type_symbol
_atom_site_fract_x
_atom_site_fract_y
_atom_site_fract_z
_atom_site_U_iso_or_equiv
_atom_site_adp_type
_atom_site_occupancy
_atom_site_site_symmetry_order
_atom_site_calc_flag
_atom_site_refinement_flags_posn
_atom_site_refinement_flags_adp
_atom_site_refinement_flags_occupancy
_atom_site_disorder_assembly
_atom_site_disorder_group
Al1 Al 0.41241(8) 0.11558(7) 0.01882(5) 0.02717(18) Uani 1 1 d . . . . .
S1 S 0.31161(12) -0.07200(11) -0.00862(8) 0.0250(2) Uani 0.5 1 d . . P A 1
N1 N 0.3224(2) 0.16418(19) 0.14426(13) 0.0255(4) Uani 1 1 d . . . . .
C1 C 0.2695(3) 0.5639(2) -0.13029(19) 0.0431(6) Uani 1 1 d . . . . .
H1A H 0.3540 0.5706 -0.1893 0.065 Uiso 1 1 calc R U . . .
H1B H 0.2661 0.6413 -0.0989 0.065 Uiso 1 1 calc R U . . .
H1C H 0.1657 0.5738 -0.1561 0.065 Uiso 1 1 calc R U . . .
O1 O 0.3956(3) -0.0319(3) -0.0011(2) 0.0250(2) Uani 0.5 1 d . . P A 2
N2 N 0.3366(2) 0.29758(18) -0.07550(13) 0.0240(4) Uani 1 1 d . . . . .
C2 C 0.3044(3) 0.4195(2) -0.04833(17) 0.0291(5) Uani 1 1 d . . . . .
C3 C 0.2935(3) 0.4198(2) 0.05642(18) 0.0312(5) Uani 1 1 d . . . . .
H3A H 0.266(3) 0.508(3) 0.0682(19) 0.037 Uiso 1 1 d . U . . .
C4 C 0.2854(3) 0.3013(2) 0.14598(17) 0.0285(5) Uani 1 1 d . . . . .
C5 C 0.2237(3) 0.3339(3) 0.24907(18) 0.0423(6) Uani 1 1 d . . . . .
H5A H 0.1263 0.2923 0.2790 0.063 Uiso 1 1 calc R U . . .
H5B H 0.1989 0.4390 0.2365 0.063 Uiso 1 1 calc R U . . .
H5C H 0.3058 0.2916 0.2987 0.063 Uiso 1 1 calc R U . . .
C6 C 0.2939(3) 0.0556(2) 0.24466(16) 0.0266(5) Uani 1 1 d . . . . .
C7 C 0.1453(3) 0.0096(2) 0.27124(17) 0.0295(5) Uani 1 1 d . . . . .
C8 C 0.1135(3) -0.0811(2) 0.37248(18) 0.0339(5) Uani 1 1 d . . . . .
H8A H 0.0127 -0.1128 0.3913 0.041 Uiso 1 1 calc R U . . .
C9 C 0.2231(3) -0.1270(3) 0.44675(18) 0.0373(6) Uani 1 1 d . . . . .
C10 C 0.3705(3) -0.0818(3) 0.41670(18) 0.0402(6) Uani 1 1 d . . . . .
H10A H 0.4476 -0.1130 0.4665 0.048 Uiso 1 1 calc R U . . .
C11 C 0.4093(3) 0.0075(3) 0.31598(18) 0.0348(5) Uani 1 1 d . . . . .
C12 C 0.5727(3) 0.0511(3) 0.2868(2) 0.0536(8) Uani 1 1 d . . . . .
H12A H 0.6418 -0.0044 0.3430 0.080 Uiso 1 1 calc R U . . .
H12B H 0.5620 0.1547 0.2780 0.080 Uiso 1 1 calc R U . . .
H12C H 0.6204 0.0313 0.2205 0.080 Uiso 1 1 calc R U . . .
C13 C 0.0221(3) 0.0600(3) 0.1937(2) 0.0424(6) Uani 1 1 d . . . . .
H13A H -0.0743 0.0181 0.2261 0.064 Uiso 1 1 calc R U . . .
H13B H 0.0655 0.0291 0.1308 0.064 Uiso 1 1 calc R U . . .
H13C H -0.0054 0.1658 0.1733 0.064 Uiso 1 1 calc R U . . .
C14 C 0.1859(4) -0.2257(3) 0.5564(2) 0.0508(7) Uani 1 1 d . . . . .
H14A H 0.2691 -0.2326 0.6010 0.076 Uiso 0.5 1 calc R U P . .
H14B H 0.1832 -0.3223 0.5523 0.076 Uiso 0.5 1 calc R U P . .
H14C H 0.0814 -0.1864 0.5871 0.076 Uiso 0.5 1 calc R U P . .
H14D H 0.0867 -0.2616 0.5592 0.076 Uiso 0.5 1 calc R U P . .
H14E H 0.1726 -0.1719 0.6079 0.076 Uiso 0.5 1 calc R U P . .
H14F H 0.2744 -0.3077 0.5731 0.076 Uiso 0.5 1 calc R U P . .
C15 C 0.3113(3) 0.3106(2) -0.18225(16) 0.0261(5) Uani 1 1 d . . . . .
C16 C 0.1593(3) 0.3010(2) -0.20206(18) 0.0323(5) Uani 1 1 d . . . . .
C17 C 0.1327(3) 0.3217(3) -0.3056(2) 0.0424(6) Uani 1 1 d . . . . .
H17A H 0.0297 0.3162 -0.3200 0.051 Uiso 1 1 calc R U . . .
C18 C 0.2514(4) 0.3500(3) -0.38825(19) 0.0454(7) Uani 1 1 d . . . . .
C19 C 0.4005(3) 0.3570(3) -0.36567(18) 0.0425(6) Uani 1 1 d . . . . .
H19A H 0.4827 0.3772 -0.4222 0.051 Uiso 1 1 calc R U . . .
C20 C 0.4354(3) 0.3358(2) -0.26335(17) 0.0331(5) Uani 1 1 d . . . . .
C21 C 0.5995(3) 0.3412(3) -0.2416(2) 0.0482(7) Uani 1 1 d . . . . .
H21A H 0.6353 0.2558 -0.1835 0.072 Uiso 1 1 calc R U . . .
H21B H 0.5964 0.4290 -0.2220 0.072 Uiso 1 1 calc R U . . .
H21C H 0.6743 0.3422 -0.3051 0.072 Uiso 1 1 calc R U . . .
C22 C 0.0295(3) 0.2683(3) -0.1134(2) 0.0471(7) Uani 1 1 d . . . . .
H22A H -0.0704 0.2733 -0.1422 0.071 Uiso 1 1 calc R U . . .
H22B H 0.0132 0.3394 -0.0744 0.071 Uiso 1 1 calc R U . . .
H22C H 0.0607 0.1710 -0.0657 0.071 Uiso 1 1 calc R U . . .
C23 C 0.2217(5) 0.3683(4) -0.5002(2) 0.0739(10) Uani 1 1 d . . . . .
H23A H 0.3025 0.4191 -0.5497 0.111 Uiso 1 1 calc R U . . .
H23B H 0.1145 0.4248 -0.5139 0.111 Uiso 1 1 calc R U . . .
H23C H 0.2289 0.2730 -0.5096 0.111 Uiso 1 1 calc R U . . .

loop_
_atom_site_aniso_label
_atom_site_aniso_U_11
_atom_site_aniso_U_22
_atom_site_aniso_U_33
_atom_site_aniso_U_23
_atom_site_aniso_U_13
_atom_site_aniso_U_12
Al1 0.0280(4) 0.0274(4) 0.0196(3) -0.0037(3) 0.0011(2) 0.0016(3)
S1 0.0216(5) 0.0276(5) 0.0278(5) -0.0103(4) -0.0009(4) -0.0069(4)
N1 0.0268(9) 0.0269(10) 0.0225(9) -0.0062(7) -0.0007(7) -0.0071(7)
C1 0.0654(18) 0.0255(12) 0.0358(13) -0.0078(10) -0.0087(12) -0.0021(12)
O1 0.0216(5) 0.0276(5) 0.0278(5) -0.0103(4) -0.0009(4) -0.0069(4)
N2 0.0253(9) 0.0245(9) 0.0219(9) -0.0062(7) -0.0027(7) -0.0042(7)
C2 0.0316(12) 0.0255(11) 0.0295(11) -0.0060(9) -0.0033(9) -0.0065(9)
C3 0.0396(13) 0.0243(12) 0.0329(12) -0.0129(10) 0.0000(10) -0.0080(10)
C4 0.0296(11) 0.0315(12) 0.0274(11) -0.0123(9) -0.0001(9) -0.0083(9)
C5 0.0641(17) 0.0360(14) 0.0308(13) -0.0160(11) 0.0083(12) -0.0172(12)
C6 0.0297(11) 0.0275(11) 0.0228(10) -0.0087(9) 0.0037(9) -0.0077(9)
C7 0.0305(12) 0.0283(12) 0.0315(12) -0.0142(9) 0.0043(9) -0.0061(9)
C8 0.0322(12) 0.0329(13) 0.0373(13) -0.0140(10) 0.0117(10) -0.0133(10)
C9 0.0514(15) 0.0315(13) 0.0264(12) -0.0081(10) 0.0065(10) -0.0105(11)
C10 0.0484(15) 0.0435(15) 0.0264(12) -0.0036(10) -0.0062(11) -0.0114(12)
C11 0.0350(13) 0.0389(13) 0.0295(12) -0.0056(10) -0.0025(10) -0.0119(10)
C12 0.0397(15) 0.071(2) 0.0429(15) 0.0071(13) -0.0131(12) -0.0250(14)
C13 0.0302(13) 0.0463(15) 0.0475(15) -0.0074(12) -0.0026(11) -0.0110(11)
C14 0.0685(19) 0.0443(16) 0.0343(14) -0.0049(12) 0.0088(13) -0.0194(14)
C15 0.0341(12) 0.0194(10) 0.0237(10) -0.0048(8) -0.0070(9) -0.0017(9)
C16 0.0332(12) 0.0291(12) 0.0354(12) -0.0113(10) -0.0101(10) 0.0005(9)
C17 0.0495(15) 0.0367(14) 0.0438(15) -0.0117(11) -0.0242(12) 0.0010(12)
C18 0.0734(19) 0.0344(14) 0.0296(13) -0.0060(10) -0.0181(13) -0.0077(13)
C19 0.0656(18) 0.0369(14) 0.0243(12) -0.0067(10) 0.0023(11) -0.0163(12)
C20 0.0462(14) 0.0276(12) 0.0261(11) -0.0060(9) -0.0008(10) -0.0127(10)
C21 0.0466(15) 0.0645(18) 0.0386(14) -0.0171(13) 0.0117(12) -0.0297(14)
C22 0.0253(12) 0.0695(19) 0.0533(16) -0.0286(14) -0.0059(11) -0.0051(12)
C23 0.117(3) 0.076(2) 0.0332(15) -0.0083(15) -0.0265(17) -0.024(2)

loop_
_atom_type_symbol
_atom_type_description
_atom_type_scat_dispersion_real
_atom_type_scat_dispersion_imag
_atom_type_scat_source
C C 0.0033 0.0016 'International Tables Vol C Tables 4.2.6.8 and 6.1.1.4'
H H 0.0000 0.0000 'International Tables Vol C Tables 4.2.6.8 and 6.1.1.4'
N N 0.0061 0.0033 'International Tables Vol C Tables 4.2.6.8 and 6.1.1.4'
O O 0.0106 0.0060 'International Tables Vol C Tables 4.2.6.8 and 6.1.1.4'
Al Al 0.0645 0.0514 'International Tables Vol C Tables 4.2.6.8 and 6.1.1.4'
S S 0.1246 0.1234 'International Tables Vol C Tables 4.2.6.8 and 6.1.1.4'

loop_
_geom_angle_atom_site_label_1
_geom_angle_atom_site_label_2
_geom_angle_atom_site_label_3
_geom_angle
_geom_angle_site_symmetry_1
_geom_angle_site_symmetry_3
O1 Al1 O1 75.78(17) . 2_655
O1 Al1 N2 120.85(12) . .
O1 Al1 N2 120.48(11) 2_655 .
O1 Al1 N1 122.80(12) . .
O1 Al1 N1 123.48(11) 2_655 .
N2 Al1 N1 95.89(8) . .
N2 Al1 S1 110.77(6) . 2_655
N1 Al1 S1 110.78(7) . 2_655
N2 Al1 S1 111.58(7) . .
N1 Al1 S1 114.78(6) . .
S1 Al1 S1 112.02(4) 2_655 .
O1 Al1 Al1 39.11(11) . 2_655
O1 Al1 Al1 36.68(10) 2_655 2_655
N2 Al1 Al1 130.25(7) . 2_655
N1 Al1 Al1 133.84(7) . 2_655
S1 Al1 Al1 57.00(4) 2_655 2_655
S1 Al1 Al1 55.02(4) . 2_655
Al1 S1 Al1 67.97(4) 2_655 .
C4 N1 C6 115.69(17) . .
C4 N1 Al1 121.64(14) . .
C6 N1 Al1 122.65(14) . .
Al1 O1 Al1 104.22(17) . 2_655
C2 N2 C15 116.53(17) . .
C2 N2 Al1 122.63(14) . .
C15 N2 Al1 120.83(13) . .
N2 C2 C3 122.4(2) . .
N2 C2 C1 120.58(19) . .
C3 C2 C1 117.0(2) . .
C4 C3 C2 126.6(2) . .
N1 C4 C3 123.8(2) . .
N1 C4 C5 119.62(19) . .
C3 C4 C5 116.5(2) . .
C11 C6 C7 121.0(2) . .
C11 C6 N1 119.68(19) . .
C7 C6 N1 119.15(19) . .
C8 C7 C6 118.2(2) . .
C8 C7 C13 120.9(2) . .
C6 C7 C13 120.8(2) . .
C9 C8 C7 122.4(2) . .
C8 C9 C10 117.7(2) . .
C8 C9 C14 121.5(2) . .
C10 C9 C14 120.8(2) . .
C9 C10 C11 122.2(2) . .
C6 C11 C10 118.4(2) . .
C6 C11 C12 121.6(2) . .
C10 C11 C12 120.0(2) . .
C20 C15 C16 121.4(2) . .
C20 C15 N2 120.21(19) . .
C16 C15 N2 118.35(19) . .
C17 C16 C15 118.2(2) . .
C17 C16 C22 121.1(2) . .
C15 C16 C22 120.6(2) . .
C18 C17 C16 122.0(2) . .
C19 C18 C17 118.2(2) . .
C19 C18 C23 120.5(3) . .
C17 C18 C23 121.3(3) . .
C18 C19 C20 122.6(2) . .
C19 C20 C15 117.5(2) . .
C19 C20 C21 121.1(2) . .
C15 C20 C21 121.4(2) . .

loop_
_geom_bond_atom_site_label_1
_geom_bond_atom_site_label_2
_geom_bond_distance
_geom_bond_site_symmetry_2
Al1 O1 1.605(3) .
Al1 O1 1.695(3) 2_655
Al1 N2 1.8911(18) .
Al1 N1 1.8996(18) .
Al1 S1 2.3019(12) 2_655
Al1 S1 2.3562(13) .
Al1 Al1 2.6043(13) 2_655
S1 Al1 2.3020(12) 2_655
N1 C4 1.334(3) .
N1 C6 1.453(3) .
C1 C2 1.503(3) .
O1 Al1 1.695(3) 2_655
N2 C2 1.332(3) .
N2 C15 1.445(3) .
C2 C3 1.395(3) .
C3 C4 1.390(3) .
C4 C5 1.509(3) .
C6 C11 1.390(3) .
C6 C7 1.398(3) .
C7 C8 1.390(3) .
C7 C13 1.497(3) .
C8 C9 1.382(3) .
C9 C10 1.385(4) .
C9 C14 1.512(3) .
C10 C11 1.392(3) .
C11 C12 1.507(3) .
C15 C20 1.396(3) .
C15 C16 1.399(3) .
C16 C17 1.387(3) .
C16 C22 1.497(3) .
C17 C18 1.381(4) .
C18 C19 1.380(4) .
C18 C23 1.511(4) .
C19 C20 1.393(3) .
C20 C21 1.496(3) .
